data_4347126
loop_
_publ_author_name
'Steinert, Markus'
'Schneider, Benjamin'
'Dechert, Sebastian'
'Demeshko, Serhiy'
'Meyer, Franc'

_publ_section_title
;
 Spin-State Versatility in a Series of Fe4 [2 \\times 2] Grid Complexes:
 Effects of Counteranions, Lattice Solvent, and Intramolecular
 Cooperativity.
;
_journal_issue 5
_journal_name_full 'Inorganic chemistry'
_journal_page_first 2363
_journal_page_last 2373
_journal_paper_doi 10.1021/acs.inorgchem.5b02762
_journal_volume 55
_journal_year 2016
_chemical_formula_moiety 'C92 H56 Br4 Fe4 N24 4+, 4(C3 H7 N O), 4(Br -), 2(O)'
_chemical_formula_sum 'C104 H84 Br8 Fe4 N28 O6'
_chemical_formula_weight 2684.67
_space_group_crystal_system tetragonal
_space_group_IT_number 82
_space_group_name_Hall 'I -4'
_space_group_name_H-M_alt 'I -4'
_atom_sites_solution_hydrogens geom
_audit_creation_method SHELXL-2014/7
_cell_angle_alpha 90
_cell_angle_beta 90
_cell_angle_gamma 90
_cell_formula_units_Z 4
_cell_length_a 20.1962(3)
_cell_length_b 20.1962(3)
_cell_length_c 25.0077(4)
_cell_measurement_reflns_used 60796
_cell_measurement_temperature 133(2)
_cell_measurement_theta_max 25.637
_cell_measurement_theta_min 1.296
_cell_volume 10200.3(3)
_computing_cell_refinement 'X-AREA (Stoe & Cie, 2002)'
_computing_data_collection 'X-AREA (Stoe & Cie, 2002)'
_computing_data_reduction 'X-AREA (Stoe & Cie, 2002)'
_computing_molecular_graphics 'DIAMOND (Brandenburg, 2012)'
_computing_publication_material 'SHELXL-2014 (Sheldrick, 2014)'
_computing_structure_refinement 'SHELXL-2014/7 (Sheldrick, 2014)'
_computing_structure_solution 'SHELXS-2014 (Sheldrick, 2014)'
_diffrn_ambient_temperature 133(2)
_diffrn_measured_fraction_theta_full 0.999
_diffrn_measured_fraction_theta_max 0.997
_diffrn_measurement_device_type 'Stoe IPDS II'
_diffrn_measurement_method \w
_diffrn_radiation_type MoK\a
_diffrn_radiation_wavelength 0.71073
_diffrn_reflns_av_R_equivalents 0.0465
_diffrn_reflns_av_unetI/netI 0.0252
_diffrn_reflns_Laue_measured_fraction_full 0.999
_diffrn_reflns_Laue_measured_fraction_max 0.997
_diffrn_reflns_limit_h_max 24
_diffrn_reflns_limit_h_min -24
_diffrn_reflns_limit_k_max 24
_diffrn_reflns_limit_k_min -24
_diffrn_reflns_limit_l_max 30
_diffrn_reflns_limit_l_min -25
_diffrn_reflns_number 60796
_diffrn_reflns_point_group_measured_fraction_full 1.000
_diffrn_reflns_point_group_measured_fraction_max 0.996
_diffrn_reflns_theta_full 25.242
_diffrn_reflns_theta_max 25.637
_diffrn_reflns_theta_min 1.296
_diffrn_source 'fine-focus sealed tube'
_exptl_absorpt_coefficient_mu 3.763
_exptl_absorpt_correction_T_max 0.6896
_exptl_absorpt_correction_T_min 0.3235
_exptl_absorpt_correction_type numerical
_exptl_absorpt_process_details 'X-RED (Stoe & Cie, 2002)'
_exptl_crystal_colour black
_exptl_crystal_density_diffrn 1.748
_exptl_crystal_description block
_exptl_crystal_F_000 5344
_exptl_crystal_size_max 0.500
_exptl_crystal_size_mid 0.160
_exptl_crystal_size_min 0.070
_refine_diff_density_max 0.373
_refine_diff_density_min -0.781
_refine_diff_density_rms 0.055
_refine_ls_abs_structure_details
;
 Flack x determined using 4156 quotients [(I+)-(I-)]/[(I+)+(I-)]
 (Parsons, Flack and Wagner, Acta Cryst. B69 (2013) 249-259).
;
_refine_ls_abs_structure_Flack 0.001(3)
_refine_ls_extinction_method none
_refine_ls_goodness_of_fit_ref 1.056
_refine_ls_hydrogen_treatment constr
_refine_ls_matrix_type full
_refine_ls_number_parameters 698
_refine_ls_number_reflns 9608
_refine_ls_number_restraints 0
_refine_ls_restrained_S_all 1.056
_refine_ls_R_factor_all 0.0271
_refine_ls_R_factor_gt 0.0246
_refine_ls_shift/su_max 0.001
_refine_ls_shift/su_mean 0.000
_refine_ls_structure_factor_coef Fsqd
_refine_ls_weighting_details 'w=1/[\s^2^(Fo^2^)+(0.0302P)^2^+3.8742P] where P=(Fo^2^+2Fc^2^)/3'
_refine_ls_weighting_scheme calc
_refine_ls_wR_factor_gt 0.0526
_refine_ls_wR_factor_ref 0.0533
_reflns_Friedel_coverage 0.948
_reflns_Friedel_fraction_full 1.000
_reflns_Friedel_fraction_max 0.996
_reflns_number_gt 9172
_reflns_number_total 9608
_reflns_threshold_expression 'I > 2\s(I)'
_cod_data_source_file ic5b02762_si_002.cif
_cod_data_source_block 1f-mst18
_cod_database_code 4347126
_shelx_shelxl_version_number 2014/7
_shelx_space_group_comment
;
The symmetry employed for this shelxl refinement is uniquely defined
by the following loop, which should always be used as a source of
symmetry information in preference to the above space-group names.
They are only intended as comments.
;
_shelx_estimated_absorpt_t_min 0.255
_shelx_estimated_absorpt_t_max 0.779

loop_
_space_group_symop_operation_xyz
'x, y, z'
'-x, -y, z'
'y, -x, -z'
'-y, x, -z'
'x+1/2, y+1/2, z+1/2'
'-x+1/2, -y+1/2, z+1/2'
'y+1/2, -x+1/2, -z+1/2'
'-y+1/2, x+1/2, -z+1/2'

loop_
_atom_site_label
_atom_site_type_symbol
_atom_site_fract_x
_atom_site_fract_y
_atom_site_fract_z
_atom_site_U_iso_or_equiv
_atom_site_adp_type
_atom_site_occupancy
_atom_site_site_symmetry_order
_atom_site_calc_flag
_atom_site_refinement_flags_posn
_atom_site_refinement_flags_adp
_atom_site_refinement_flags_occupancy
_atom_site_disorder_assembly
_atom_site_disorder_group
Fe1 Fe 0.5000 0.5000 0.86108(3) 0.01356(16) Uani 1 2 d S T P . .
Fe2 Fe 0.55268(3) 0.33225(3) 0.74878(3) 0.01675(12) Uani 1 1 d . . . . .
Fe3 Fe 0.5000 0.5000 0.64427(3) 0.01708(17) Uani 1 2 d S T P . .
Br1 Br 0.76546(2) 0.52942(2) 0.78757(2) 0.02316(10) Uani 1 1 d . . . . .
Br2 Br 0.26850(2) 0.33512(2) 0.69208(2) 0.03042(11) Uani 1 1 d . . . . .
N1 N 0.57243(15) 0.47740(16) 0.80979(14) 0.0150(7) Uani 1 1 d . . . . .
N2 N 0.59352(16) 0.42306(16) 0.78313(14) 0.0154(6) Uani 1 1 d . . . . .
N3 N 0.54952(16) 0.57990(16) 0.86443(13) 0.0151(7) Uani 1 1 d . . . . .
N4 N 0.44526(16) 0.55024(16) 0.91369(14) 0.0162(7) Uani 1 1 d . . . . .
N5 N 0.64955(17) 0.33974(16) 0.71469(15) 0.0185(7) Uani 1 1 d . . . . .
N6 N 0.56111(19) 0.25461(18) 0.67955(16) 0.0254(8) Uani 1 1 d . . . . .
N11 N 0.46299(16) 0.37450(17) 0.71971(14) 0.0178(7) Uani 1 1 d . . . . .
N12 N 0.44613(17) 0.43050(16) 0.69397(14) 0.0180(7) Uani 1 1 d . . . . .
N13 N 0.47592(17) 0.26649(17) 0.77553(14) 0.0193(7) Uani 1 1 d . . . . .
N14 N 0.59641(17) 0.26488(17) 0.81189(15) 0.0216(7) Uani 1 1 d . . . . .
N15 N 0.39888(17) 0.52114(17) 0.62915(15) 0.0194(7) Uani 1 1 d . . . . .
N16 N 0.49869(18) 0.58325(18) 0.58517(15) 0.0230(8) Uani 1 1 d . . . . .
C1 C 0.67986(19) 0.4932(2) 0.78986(18) 0.0180(8) Uani 1 1 d . . . . .
C2 C 0.62389(19) 0.52117(19) 0.81312(17) 0.0161(8) Uani 1 1 d . . . . .
C3 C 0.6591(2) 0.4322(2) 0.77073(17) 0.0176(8) Uani 1 1 d . . . . .
C4 C 0.6102(2) 0.5823(2) 0.84160(17) 0.0167(8) Uani 1 1 d . . . . .
C5 C 0.6501(2) 0.6379(2) 0.84819(19) 0.0217(9) Uani 1 1 d . . . . .
H5 H 0.6929 0.6398 0.8324 0.026 Uiso 1 1 calc R U . . .
C6 C 0.6264(2) 0.6905(2) 0.87827(19) 0.0253(10) Uani 1 1 d . . . . .
H6 H 0.6530 0.7288 0.8829 0.030 Uiso 1 1 calc R U . . .
C7 C 0.5641(2) 0.6877(2) 0.90168(18) 0.0216(9) Uani 1 1 d . . . . .
H7 H 0.5474 0.7239 0.9218 0.026 Uiso 1 1 calc R U . . .
C8 C 0.5272(2) 0.63066(19) 0.89488(16) 0.0165(8) Uani 1 1 d . . . . .
C9 C 0.4641(2) 0.6143(2) 0.92056(16) 0.0175(8) Uani 1 1 d . . . . .
C10 C 0.4263(2) 0.6586(2) 0.94988(19) 0.0229(9) Uani 1 1 d . . . . .
H10 H 0.4406 0.7031 0.9542 0.028 Uiso 1 1 calc R U . . .
C11 C 0.3679(2) 0.6379(2) 0.97277(19) 0.0250(9) Uani 1 1 d . . . . .
H11 H 0.3412 0.6678 0.9926 0.030 Uiso 1 1 calc R U . . .
C12 C 0.3490(2) 0.5726(2) 0.96640(19) 0.0245(9) Uani 1 1 d . . . . .
H12 H 0.3089 0.5570 0.9818 0.029 Uiso 1 1 calc R U . . .
C13 C 0.3890(2) 0.5303(2) 0.93744(18) 0.0202(9) Uani 1 1 d . . . . .
H13 H 0.3762 0.4852 0.9342 0.024 Uiso 1 1 calc R U . . .
C14 C 0.6916(2) 0.3829(2) 0.73715(16) 0.0187(9) Uani 1 1 d . . . . .
C15 C 0.7601(2) 0.3793(2) 0.72797(19) 0.0234(9) Uani 1 1 d . . . . .
H15 H 0.7899 0.4081 0.7459 0.028 Uiso 1 1 calc R U . . .
C16 C 0.7827(2) 0.3323(2) 0.6919(2) 0.0300(10) Uani 1 1 d . . . . .
H16 H 0.8288 0.3287 0.6849 0.036 Uiso 1 1 calc R U . . .
C17 C 0.7393(2) 0.2911(2) 0.6662(2) 0.0275(10) Uani 1 1 d . . . . .
H17 H 0.7546 0.2604 0.6402 0.033 Uiso 1 1 calc R U . . .
C18 C 0.6720(2) 0.2948(2) 0.67910(18) 0.0220(9) Uani 1 1 d . . . . .
C19 C 0.6209(2) 0.2516(2) 0.65569(19) 0.0243(9) Uani 1 1 d . . . . .
C20 C 0.6334(3) 0.2103(2) 0.6120(2) 0.0297(10) Uani 1 1 d . . . . .
H20 H 0.6756 0.2107 0.5952 0.036 Uiso 1 1 calc R U . . .
C21 C 0.5842(3) 0.1690(2) 0.5936(2) 0.0345(11) Uani 1 1 d . . . . .
H21 H 0.5921 0.1397 0.5646 0.041 Uiso 1 1 calc R U . . .
C22 C 0.5228(3) 0.1710(3) 0.6183(2) 0.0372(12) Uani 1 1 d . . . . .
H22 H 0.4879 0.1428 0.6070 0.045 Uiso 1 1 calc R U . . .
C23 C 0.5136(3) 0.2152(3) 0.6601(2) 0.0341(11) Uani 1 1 d . . . . .
H23 H 0.4709 0.2177 0.6759 0.041 Uiso 1 1 calc R U . . .
C31 C 0.3548(2) 0.3675(2) 0.70050(17) 0.0205(9) Uani 1 1 d . . . . .
C32 C 0.4081(2) 0.3354(2) 0.72444(17) 0.0184(8) Uani 1 1 d . . . . .
C33 C 0.3801(2) 0.4274(2) 0.68243(17) 0.0188(8) Uani 1 1 d . . . . .
C34 C 0.4161(2) 0.27220(19) 0.75218(19) 0.0202(8) Uani 1 1 d . . . . .
C35 C 0.3709(2) 0.2204(2) 0.7534(2) 0.0265(9) Uani 1 1 d . . . . .
H35 H 0.3287 0.2246 0.7369 0.032 Uiso 1 1 calc R U . . .
C36 C 0.3890(2) 0.1621(2) 0.7794(2) 0.0291(10) Uani 1 1 d . . . . .
H36 H 0.3593 0.1257 0.7799 0.035 Uiso 1 1 calc R U . . .
C37 C 0.4499(2) 0.1566(2) 0.8045(2) 0.0283(10) Uani 1 1 d . . . . .
H37 H 0.4623 0.1172 0.8227 0.034 Uiso 1 1 calc R U . . .
C38 C 0.4920(2) 0.2108(2) 0.80187(18) 0.0222(9) Uani 1 1 d . . . . .
C39 C 0.5583(2) 0.2131(2) 0.82691(17) 0.0207(9) Uani 1 1 d . . . . .
C40 C 0.5782(2) 0.1677(2) 0.86586(19) 0.0276(10) Uani 1 1 d . . . . .
H40 H 0.5511 0.1308 0.8747 0.033 Uiso 1 1 calc R U . . .
C41 C 0.6383(2) 0.1777(2) 0.8913(2) 0.0303(10) Uani 1 1 d . . . . .
H41 H 0.6526 0.1481 0.9184 0.036 Uiso 1 1 calc R U . . .
C42 C 0.6771(2) 0.2309(2) 0.87692(19) 0.0282(10) Uani 1 1 d . . . . .
H42 H 0.7182 0.2390 0.8942 0.034 Uiso 1 1 calc R U . . .
C43 C 0.6548(2) 0.2723(2) 0.83670(18) 0.0234(9) Uani 1 1 d . . . . .
H43 H 0.6824 0.3080 0.8261 0.028 Uiso 1 1 calc R U . . .
C44 C 0.3522(2) 0.4816(2) 0.65086(17) 0.0202(9) Uani 1 1 d . . . . .
C45 C 0.2853(2) 0.4936(2) 0.6419(2) 0.0253(9) Uani 1 1 d . . . . .
H45 H 0.2525 0.4659 0.6575 0.030 Uiso 1 1 calc R U . . .
C46 C 0.2674(2) 0.5465(2) 0.6099(2) 0.0275(10) Uani 1 1 d . . . . .
H46 H 0.2220 0.5553 0.6031 0.033 Uiso 1 1 calc R U . . .
C47 C 0.3154(2) 0.5865(2) 0.58795(19) 0.0277(10) Uani 1 1 d . . . . .
H47 H 0.3034 0.6236 0.5668 0.033 Uiso 1 1 calc R U . . .
C48 C 0.3818(2) 0.5718(2) 0.59709(17) 0.0219(9) Uani 1 1 d . . . . .
C49 C 0.4382(2) 0.6082(2) 0.57389(18) 0.0233(9) Uani 1 1 d . . . . .
C50 C 0.4303(3) 0.6649(2) 0.54271(19) 0.0292(11) Uani 1 1 d . . . . .
H50 H 0.3873 0.6803 0.5336 0.035 Uiso 1 1 calc R U . . .
C51 C 0.4856(3) 0.6983(2) 0.5253(2) 0.0340(11) Uani 1 1 d . . . . .
H51 H 0.4813 0.7377 0.5048 0.041 Uiso 1 1 calc R U . . .
C52 C 0.5477(3) 0.6739(3) 0.5381(2) 0.0320(11) Uani 1 1 d . . . . .
H52 H 0.5867 0.6965 0.5271 0.038 Uiso 1 1 calc R U . . .
C53 C 0.5517(2) 0.6156(2) 0.56723(19) 0.0277(10) Uani 1 1 d . . . . .
H53 H 0.5943 0.5979 0.5748 0.033 Uiso 1 1 calc R U . . .
O2 O 0.3322(2) 0.0528(2) 0.0450(2) 0.0593(12) Uani 1 1 d . . . . .
N22 N 0.3742(2) 0.1330(2) 0.09831(19) 0.0352(10) Uani 1 1 d . . . . .
C64 C 0.3398(3) 0.1107(3) 0.0571(2) 0.0419(13) Uani 1 1 d . . . . .
H64 H 0.3190 0.1427 0.0349 0.050 Uiso 1 1 calc R U . . .
C65 C 0.4073(4) 0.0886(3) 0.1347(3) 0.0624(19) Uani 1 1 d . . . . .
H65A H 0.3930 0.0430 0.1276 0.094 Uiso 1 1 calc R U . . .
H65B H 0.3961 0.1005 0.1716 0.094 Uiso 1 1 calc R U . . .
H65C H 0.4553 0.0919 0.1296 0.094 Uiso 1 1 calc R U . . .
C66 C 0.3811(3) 0.2028(3) 0.1085(3) 0.0495(15) Uani 1 1 d . . . . .
H66A H 0.3521 0.2277 0.0844 0.074 Uiso 1 1 calc R U . . .
H66B H 0.4272 0.2161 0.1025 0.074 Uiso 1 1 calc R U . . .
H66C H 0.3688 0.2122 0.1457 0.074 Uiso 1 1 calc R U . . .
O1 O 0.5245(2) 0.79793(18) 0.98699(17) 0.0487(10) Uani 1 1 d . . . . .
N21 N 0.4479(3) 0.8610(3) 1.0286(2) 0.0468(12) Uani 1 1 d . . . . .
C61 C 0.4959(3) 0.8504(3) 0.9942(2) 0.0390(12) Uani 1 1 d . . . . .
H61 H 0.5096 0.8870 0.9730 0.047 Uiso 1 1 calc R U . . .
C62 C 0.4245(4) 0.8090(4) 1.0639(3) 0.065(2) Uani 1 1 d . . . . .
H62A H 0.4540 0.7706 1.0611 0.097 Uiso 1 1 calc R U . . .
H62B H 0.3796 0.7961 1.0535 0.097 Uiso 1 1 calc R U . . .
H62C H 0.4243 0.8252 1.1008 0.097 Uiso 1 1 calc R U . . .
C63 C 0.4146(5) 0.9243(4) 1.0322(4) 0.084(3) Uani 1 1 d . . . . .
H63A H 0.4310 0.9537 1.0039 0.126 Uiso 1 1 calc R U . . .
H63B H 0.4234 0.9443 1.0672 0.126 Uiso 1 1 calc R U . . .
H63C H 0.3668 0.9179 1.0278 0.126 Uiso 1 1 calc R U . . .
Br4 Br 0.75133(2) 0.22703(3) 0.00967(2) 0.03491(12) Uani 1 1 d . . . . .
Br5 Br 0.5000 0.0000 0.60912(4) 0.0488(2) Uani 1 2 d S T P . .
O4 O 0.491(4) 0.049(2) 0.7371(18) 0.169(19) Uani 0.25 1 d . . P A -1
Br6 Br 0.92469(12) 0.42237(13) 0.71019(14) 0.0509(5) Uani 0.5 1 d . . P B -2
O6 O 0.9320(11) 0.4290(12) 0.7038(13) 0.104(10) Uani 0.5 1 d . . P C -3
O5 O 1.0000 0.5000 0.7500 0.057(2) Uani 1 4 d S T P D 4

loop_
_atom_site_aniso_label
_atom_site_aniso_U_11
_atom_site_aniso_U_22
_atom_site_aniso_U_33
_atom_site_aniso_U_23
_atom_site_aniso_U_13
_atom_site_aniso_U_12
Fe1 0.0122(4) 0.0135(4) 0.0149(4) 0.000 0.000 -0.0006(3)
Fe2 0.0167(3) 0.0154(3) 0.0182(3) 0.0007(3) -0.0003(3) 0.0006(2)
Fe3 0.0163(4) 0.0172(4) 0.0177(4) 0.000 0.000 0.0025(3)
Br1 0.01439(19) 0.0247(2) 0.0304(2) -0.00161(18) 0.00334(17) -0.00334(15)
Br2 0.0174(2) 0.0277(2) 0.0461(3) -0.0028(2) -0.0048(2) -0.00223(17)
N1 0.0134(15) 0.0159(15) 0.0158(16) -0.0005(14) -0.0008(14) -0.0008(12)
N2 0.0153(15) 0.0153(15) 0.0155(16) -0.0007(13) -0.0010(14) 0.0035(12)
N3 0.0177(16) 0.0164(16) 0.0113(16) 0.0026(13) -0.0011(13) 0.0015(13)
N4 0.0154(16) 0.0169(16) 0.0163(17) 0.0000(14) -0.0001(13) 0.0006(13)
N5 0.0224(17) 0.0156(16) 0.0175(18) 0.0030(14) 0.0016(15) 0.0019(13)
N6 0.029(2) 0.0213(18) 0.026(2) -0.0038(16) 0.0019(16) 0.0010(15)
N11 0.0172(16) 0.0178(16) 0.0185(18) 0.0016(14) -0.0035(14) 0.0018(13)
N12 0.0183(16) 0.0168(16) 0.0189(17) -0.0001(14) -0.0021(14) 0.0036(13)
N13 0.0208(17) 0.0178(17) 0.0195(18) 0.0009(14) 0.0008(14) -0.0005(13)
N14 0.0218(18) 0.0214(17) 0.0217(19) 0.0011(15) 0.0001(15) 0.0031(14)
N15 0.0214(17) 0.0179(17) 0.0188(18) -0.0004(14) -0.0031(14) 0.0059(14)
N16 0.0251(19) 0.0238(19) 0.0200(19) 0.0013(15) -0.0001(15) 0.0009(15)
C1 0.0142(18) 0.0215(19) 0.019(2) 0.0029(17) 0.0009(16) -0.0008(15)
C2 0.0150(18) 0.0174(19) 0.016(2) 0.0017(16) -0.0008(16) -0.0022(15)
C3 0.0153(18) 0.0189(19) 0.019(2) 0.0014(16) 0.0012(15) -0.0006(15)
C4 0.019(2) 0.0166(19) 0.0143(19) 0.0016(16) -0.0027(16) -0.0028(15)
C5 0.018(2) 0.021(2) 0.026(2) -0.0026(18) 0.0030(17) -0.0030(16)
C6 0.029(2) 0.020(2) 0.027(2) -0.0056(18) 0.0012(19) -0.0089(17)
C7 0.026(2) 0.018(2) 0.020(2) -0.0016(17) 0.0020(18) -0.0008(16)
C8 0.0193(19) 0.0160(18) 0.0142(19) 0.0004(16) -0.0042(16) 0.0021(15)
C9 0.020(2) 0.018(2) 0.015(2) 0.0006(16) -0.0009(16) 0.0010(16)
C10 0.027(2) 0.019(2) 0.023(2) -0.0014(18) -0.0003(18) 0.0025(17)
C11 0.023(2) 0.028(2) 0.024(2) -0.0018(19) 0.0038(18) 0.0047(18)
C12 0.019(2) 0.031(2) 0.023(2) -0.0011(19) 0.0043(18) 0.0029(18)
C13 0.019(2) 0.021(2) 0.020(2) 0.0009(18) 0.0021(17) -0.0029(16)
C14 0.020(2) 0.0190(19) 0.017(2) 0.0022(16) 0.0013(16) 0.0024(16)
C15 0.019(2) 0.024(2) 0.027(2) 0.0013(18) 0.0018(18) 0.0030(17)
C16 0.021(2) 0.033(2) 0.036(3) 0.004(2) 0.009(2) 0.0144(19)
C17 0.029(2) 0.024(2) 0.029(2) -0.0028(19) 0.006(2) 0.0103(18)
C18 0.026(2) 0.017(2) 0.022(2) 0.0007(17) 0.0022(18) 0.0074(17)
C19 0.030(2) 0.020(2) 0.023(2) 0.0017(18) 0.0017(19) 0.0084(18)
C20 0.039(3) 0.026(2) 0.025(2) -0.004(2) 0.000(2) 0.010(2)
C21 0.045(3) 0.029(3) 0.029(3) -0.010(2) -0.001(2) 0.007(2)
C22 0.043(3) 0.029(3) 0.040(3) -0.010(2) -0.006(2) -0.002(2)
C23 0.036(3) 0.031(3) 0.035(3) -0.010(2) 0.005(2) -0.003(2)
C31 0.0169(19) 0.024(2) 0.021(2) -0.0014(17) -0.0007(17) 0.0015(16)
C32 0.0175(19) 0.0190(19) 0.019(2) -0.0030(16) 0.0019(16) -0.0005(15)
C33 0.0152(19) 0.025(2) 0.017(2) -0.0039(17) -0.0022(16) 0.0027(16)
C34 0.0219(19) 0.0200(19) 0.019(2) -0.0010(18) 0.0001(19) 0.0001(15)
C35 0.027(2) 0.026(2) 0.027(2) 0.002(2) 0.001(2) -0.0045(17)
C36 0.032(2) 0.025(2) 0.030(3) 0.001(2) 0.001(2) -0.0114(18)
C37 0.033(2) 0.019(2) 0.033(3) 0.0057(19) -0.001(2) -0.0028(18)
C38 0.023(2) 0.022(2) 0.022(2) 0.0015(18) 0.0013(18) -0.0011(16)
C39 0.025(2) 0.019(2) 0.018(2) -0.0001(17) 0.0003(17) 0.0017(16)
C40 0.031(2) 0.025(2) 0.026(2) 0.0050(19) 0.002(2) 0.0017(18)
C41 0.035(3) 0.028(2) 0.027(2) 0.006(2) -0.006(2) 0.006(2)
C42 0.023(2) 0.036(3) 0.025(2) 0.004(2) -0.0028(19) 0.0048(19)
C43 0.022(2) 0.025(2) 0.023(2) 0.0029(19) -0.0018(18) 0.0002(17)
C44 0.020(2) 0.021(2) 0.019(2) -0.0031(17) -0.0004(17) 0.0044(16)
C45 0.021(2) 0.029(2) 0.026(2) -0.0034(19) -0.0004(19) 0.0055(17)
C46 0.020(2) 0.035(3) 0.028(2) -0.002(2) -0.0052(19) 0.0090(18)
C47 0.032(2) 0.029(2) 0.022(2) 0.0007(19) -0.004(2) 0.015(2)
C48 0.027(2) 0.022(2) 0.016(2) -0.0040(17) -0.0009(17) 0.0085(17)
C49 0.030(2) 0.022(2) 0.018(2) -0.0006(17) -0.0012(18) 0.0072(18)
C50 0.038(3) 0.027(2) 0.023(2) 0.005(2) 0.001(2) 0.009(2)
C51 0.047(3) 0.026(2) 0.030(3) 0.007(2) 0.002(2) 0.006(2)
C52 0.038(3) 0.034(3) 0.023(2) 0.004(2) 0.005(2) -0.003(2)
C53 0.029(2) 0.029(2) 0.025(2) 0.001(2) 0.002(2) 0.0034(19)
O2 0.062(3) 0.054(3) 0.061(3) -0.012(2) -0.021(2) 0.001(2)
N22 0.036(2) 0.034(2) 0.036(3) -0.0002(19) -0.005(2) -0.0031(18)
C64 0.042(3) 0.043(3) 0.041(3) -0.001(3) -0.009(3) -0.001(2)
C65 0.076(5) 0.051(4) 0.061(4) -0.001(3) -0.029(4) 0.009(3)
C66 0.049(3) 0.039(3) 0.061(4) -0.001(3) 0.002(3) -0.004(3)
O1 0.070(3) 0.032(2) 0.044(2) -0.0093(18) -0.004(2) 0.0226(19)
N21 0.051(3) 0.045(3) 0.045(3) -0.002(2) 0.002(2) 0.016(2)
C61 0.052(3) 0.030(3) 0.035(3) -0.003(2) 0.000(3) 0.006(2)
C62 0.053(4) 0.092(6) 0.049(4) 0.011(4) -0.006(3) -0.004(4)
C63 0.101(6) 0.073(5) 0.078(6) -0.004(4) 0.018(5) 0.055(5)
Br4 0.0354(3) 0.0356(3) 0.0337(3) 0.0079(2) -0.0086(2) 0.0104(2)
Br5 0.0226(4) 0.0355(4) 0.0884(6) 0.000 0.000 0.0017(3)
O4 0.20(4) 0.18(4) 0.12(4) -0.05(3) 0.04(4) 0.03(5)
Br6 0.0234(7) 0.0269(8) 0.1023(14) -0.0190(9) 0.0055(9) -0.0011(6)
O6 0.058(11) 0.048(10) 0.21(2) 0.012(10) 0.070(11) -0.002(7)
O5 0.051(3) 0.051(3) 0.069(6) 0.000 0.000 0.000

loop_
_atom_type_symbol
_atom_type_description
_atom_type_scat_dispersion_real
_atom_type_scat_dispersion_imag
_atom_type_scat_source
C C 0.0033 0.0016 'International Tables Vol C Tables 4.2.6.8 and 6.1.1.4'
H H 0.0000 0.0000 'International Tables Vol C Tables 4.2.6.8 and 6.1.1.4'
N N 0.0061 0.0033 'International Tables Vol C Tables 4.2.6.8 and 6.1.1.4'
O O 0.0106 0.0060 'International Tables Vol C Tables 4.2.6.8 and 6.1.1.4'
Br Br -0.2901 2.4595 'International Tables Vol C Tables 4.2.6.8 and 6.1.1.4'
Fe Fe 0.3463 0.8444 'International Tables Vol C Tables 4.2.6.8 and 6.1.1.4'

loop_
_geom_angle_atom_site_label_1
_geom_angle_atom_site_label_2
_geom_angle_atom_site_label_3
_geom_angle
_geom_angle_site_symmetry_1
_geom_angle_site_symmetry_3
N3 Fe1 N3 174.9(2) 2_665 .
N3 Fe1 N4 80.25(14) 2_665 2_665
N3 Fe1 N4 96.38(14) . 2_665
N3 Fe1 N4 96.38(14) 2_665 .
N3 Fe1 N4 80.25(14) . .
N4 Fe1 N4 97.5(2) 2_665 .
N3 Fe1 N1 102.69(13) 2_665 .
N3 Fe1 N1 80.62(14) . .
N4 Fe1 N1 84.35(14) 2_665 .
N4 Fe1 N1 160.87(13) . .
N3 Fe1 N1 80.62(14) 2_665 2_665
N3 Fe1 N1 102.68(13) . 2_665
N4 Fe1 N1 160.87(13) 2_665 2_665
N4 Fe1 N1 84.35(14) . 2_665
N1 Fe1 N1 100.13(19) . 2_665
N11 Fe2 N5 127.82(14) . .
N11 Fe2 N13 74.95(13) . .
N5 Fe2 N13 145.87(13) . .
N11 Fe2 N2 96.82(13) . .
N5 Fe2 N2 75.65(13) . .
N13 Fe2 N2 131.95(13) . .
N11 Fe2 N14 144.16(13) . .
N5 Fe2 N14 87.91(13) . .
N13 Fe2 N14 72.11(13) . .
N2 Fe2 N14 94.77(13) . .
N11 Fe2 N6 94.46(14) . .
N5 Fe2 N6 71.72(14) . .
N13 Fe2 N6 82.46(13) . .
N2 Fe2 N6 145.53(13) . .
N14 Fe2 N6 94.85(13) . .
N15 Fe3 N15 159.4(2) . 2_665
N15 Fe3 N12 117.08(13) . 2_665
N15 Fe3 N12 75.48(13) 2_665 2_665
N15 Fe3 N12 75.48(13) . .
N15 Fe3 N12 117.08(13) 2_665 .
N12 Fe3 N12 110.02(19) 2_665 .
N15 Fe3 N16 73.72(14) . .
N15 Fe3 N16 92.57(14) 2_665 .
N12 Fe3 N16 84.15(13) 2_665 .
N12 Fe3 N16 149.20(13) . .
N15 Fe3 N16 92.57(14) . 2_665
N15 Fe3 N16 73.72(14) 2_665 2_665
N12 Fe3 N16 149.20(13) 2_665 2_665
N12 Fe3 N16 84.15(13) . 2_665
N16 Fe3 N16 97.38(19) . 2_665
N2 N1 C2 108.4(3) . .
N2 N1 Fe1 137.1(3) . .
C2 N1 Fe1 111.7(3) . .
N1 N2 C3 107.8(3) . .
N1 N2 Fe2 139.0(2) . .
C3 N2 Fe2 112.8(3) . .
C4 N3 C8 120.7(3) . .
C4 N3 Fe1 119.3(3) . .
C8 N3 Fe1 119.5(3) . .
C13 N4 C9 117.8(4) . .
C13 N4 Fe1 127.4(3) . .
C9 N4 Fe1 114.3(3) . .
C14 N5 C18 120.0(4) . .
C14 N5 Fe2 117.3(3) . .
C18 N5 Fe2 121.5(3) . .
C23 N6 C19 117.0(4) . .
C23 N6 Fe2 127.9(3) . .
C19 N6 Fe2 115.0(3) . .
N12 N11 C32 108.8(3) . .
N12 N11 Fe2 135.7(3) . .
C32 N11 Fe2 115.4(3) . .
N11 N12 C33 108.1(3) . .
N11 N12 Fe3 133.8(3) . .
C33 N12 Fe3 113.5(3) . .
C38 N13 C34 120.1(4) . .
C38 N13 Fe2 119.7(3) . .
C34 N13 Fe2 117.4(3) . .
C43 N14 C39 117.3(4) . .
C43 N14 Fe2 126.8(3) . .
C39 N14 Fe2 115.9(3) . .
C48 N15 C44 120.6(4) . .
C48 N15 Fe3 120.5(3) . .
C44 N15 Fe3 118.8(3) . .
C53 N16 C49 118.3(4) . .
C53 N16 Fe3 125.5(3) . .
C49 N16 Fe3 115.3(3) . .
C3 C1 C2 105.0(3) . .
C3 C1 Br1 127.9(3) . .
C2 C1 Br1 127.0(3) . .
N1 C2 C1 109.3(3) . .
N1 C2 C4 115.8(3) . .
C1 C2 C4 134.8(4) . .
N2 C3 C1 109.5(3) . .
N2 C3 C14 118.2(4) . .
C1 C3 C14 131.9(4) . .
N3 C4 C5 120.3(4) . .
N3 C4 C2 110.4(3) . .
C5 C4 C2 129.3(4) . .
C6 C5 C4 118.7(4) . .
C5 C6 C7 120.8(4) . .
C8 C7 C6 118.0(4) . .
N3 C8 C7 121.4(4) . .
N3 C8 C9 111.5(3) . .
C7 C8 C9 127.1(4) . .
N4 C9 C10 121.8(4) . .
N4 C9 C8 113.7(3) . .
C10 C9 C8 124.5(4) . .
C11 C10 C9 119.7(4) . .
C10 C11 C12 118.7(4) . .
C13 C12 C11 119.3(4) . .
N4 C13 C12 122.7(4) . .
N5 C14 C15 121.5(4) . .
N5 C14 C3 113.5(4) . .
C15 C14 C3 125.0(4) . .
C16 C15 C14 117.8(4) . .
C17 C16 C15 120.7(4) . .
C16 C17 C18 118.8(4) . .
N5 C18 C17 121.0(4) . .
N5 C18 C19 115.2(4) . .
C17 C18 C19 123.9(4) . .
N6 C19 C20 122.4(4) . .
N6 C19 C18 115.1(4) . .
C20 C19 C18 122.5(4) . .
C21 C20 C19 119.5(5) . .
C20 C21 C22 118.6(5) . .
C21 C22 C23 118.3(5) . .
N6 C23 C22 124.1(5) . .
C33 C31 C32 105.2(4) . .
C33 C31 Br2 127.5(3) . .
C32 C31 Br2 127.3(3) . .
N11 C32 C31 108.7(4) . .
N11 C32 C34 117.2(4) . .
C31 C32 C34 134.1(4) . .
N12 C33 C31 109.3(4) . .
N12 C33 C44 117.2(4) . .
C31 C33 C44 133.3(4) . .
N13 C34 C35 121.1(4) . .
N13 C34 C32 112.3(3) . .
C35 C34 C32 126.6(4) . .
C34 C35 C36 118.2(4) . .
C37 C36 C35 120.9(4) . .
C36 C37 C38 117.3(4) . .
N13 C38 C37 122.4(4) . .
N13 C38 C39 113.7(4) . .
C37 C38 C39 124.0(4) . .
N14 C39 C40 122.5(4) . .
N14 C39 C38 114.9(4) . .
C40 C39 C38 122.4(4) . .
C41 C40 C39 118.5(4) . .
C42 C41 C40 119.5(4) . .
C41 C42 C43 118.4(4) . .
N14 C43 C42 123.7(4) . .
N15 C44 C45 120.8(4) . .
N15 C44 C33 112.9(4) . .
C45 C44 C33 126.3(4) . .
C46 C45 C44 118.8(4) . .
C47 C46 C45 120.0(4) . .
C46 C47 C48 119.2(4) . .
N15 C48 C47 120.5(4) . .
N15 C48 C49 114.5(4) . .
C47 C48 C49 125.0(4) . .
N16 C49 C50 121.7(4) . .
N16 C49 C48 115.6(4) . .
C50 C49 C48 122.8(4) . .
C51 C50 C49 119.2(5) . .
C50 C51 C52 119.3(5) . .
C51 C52 C53 118.4(5) . .
N16 C53 C52 123.1(5) . .
C64 N22 C66 121.6(5) . .
C64 N22 C65 121.5(5) . .
C66 N22 C65 116.9(5) . .
O2 C64 N22 126.0(6) . .
C61 N21 C63 121.7(6) . .
C61 N21 C62 121.4(5) . .
C63 N21 C62 116.9(6) . .
O1 C61 N21 125.9(6) . .

loop_
_geom_bond_atom_site_label_1
_geom_bond_atom_site_label_2
_geom_bond_distance
_geom_bond_site_symmetry_2
Fe1 N3 1.900(3) 2_665
Fe1 N3 1.900(3) .
Fe1 N4 1.995(3) 2_665
Fe1 N4 1.996(3) .
Fe1 N1 1.998(3) .
Fe1 N1 1.998(3) 2_665
Fe2 N11 2.130(3) .
Fe2 N5 2.140(4) .
Fe2 N13 2.148(3) .
Fe2 N2 2.187(3) .
Fe2 N14 2.263(4) .
Fe2 N6 2.342(4) .
Fe3 N15 2.120(3) .
Fe3 N15 2.120(3) 2_665
Fe3 N12 2.168(4) 2_665
Fe3 N12 2.168(4) .
Fe3 N16 2.239(4) .
Fe3 N16 2.239(4) 2_665
Br1 C1 1.878(4) .
Br2 C31 1.874(4) .
N1 N2 1.353(5) .
N1 C2 1.367(5) .
N2 C3 1.372(5) .
N3 C4 1.353(5) .
N3 C8 1.354(5) .
N4 C13 1.345(5) .
N4 C9 1.360(5) .
N5 C14 1.340(5) .
N5 C18 1.350(6) .
N6 C23 1.337(6) .
N6 C19 1.348(6) .
N11 N12 1.345(5) .
N11 C32 1.366(5) .
N12 C33 1.365(5) .
N13 C38 1.343(6) .
N13 C34 1.347(5) .
N14 C43 1.341(6) .
N14 C39 1.352(6) .
N15 C48 1.345(6) .
N15 C44 1.349(6) .
N16 C53 1.332(6) .
N16 C49 1.352(6) .
C1 C3 1.387(6) .
C1 C2 1.391(6) .
C2 C4 1.452(6) .
C3 C14 1.460(6) .
C4 C5 1.391(6) .
C5 C6 1.387(6) .
C6 C7 1.387(6) .
C7 C8 1.383(6) .
C8 C9 1.465(6) .
C9 C10 1.385(6) .
C10 C11 1.376(6) .
C11 C12 1.382(7) .
C12 C13 1.381(6) .
C14 C15 1.403(6) .
C15 C16 1.386(7) .
C16 C17 1.370(7) .
C17 C18 1.399(6) .
C18 C19 1.473(7) .
C19 C20 1.396(7) .
C20 C21 1.378(7) .
C21 C22 1.386(8) .
C22 C23 1.388(7) .
C31 C33 1.390(6) .
C31 C32 1.392(6) .
C32 C34 1.461(6) .
C33 C44 1.463(6) .
C34 C35 1.389(6) .
C35 C36 1.395(7) .
C36 C37 1.384(7) .
C37 C38 1.390(6) .
C38 C39 1.478(6) .
C39 C40 1.396(6) .
C40 C41 1.385(7) .
C41 C42 1.378(7) .
C42 C43 1.383(6) .
C44 C45 1.390(6) .
C45 C46 1.384(7) .
C46 C47 1.375(7) .
C47 C48 1.392(6) .
C48 C49 1.474(7) .
C49 C50 1.396(6) .
C50 C51 1.375(7) .
C51 C52 1.385(7) .
C52 C53 1.388(7) .
O2 C64 1.218(7) .
N22 C64 1.322(7) .
N22 C66 1.439(7) .
N22 C65 1.443(8) .
O1 C61 1.221(6) .
N21 C61 1.315(8) .
N21 C63 1.448(8) .
N21 C62 1.449(9) .
